data_1563626
loop_
_publ_author_name
'Zubkov, Vladimir G.'
'Tarakina, Nadezda V.'
'Leonidov, Ivan I.'
'Tyutyunnik, Alexander P.'
'Surat, Ludmila L.'
'Melkozerova, Marina A.'
'Zabolotskaya, Elena V.'
'Kellerman, Dina G.'

_publ_section_title
;
 Synthesis and crystal structure of Ln2M2+Ge4O12, Ln=rare-earth element or
 Y; M=Ca, Mn, Zn
;
_journal_issue 5
_journal_name_full 'Journal of Solid State Chemistry'
_journal_page_first 1186
_journal_page_last 1193
_journal_paper_doi 10.1016/j.jssc.2010.03.027
_journal_volume 183
_journal_year 2010
_chemical_formula_sum 'Ca Eu2 Ge4 O12'
_chemical_formula_weight 826.35
_space_group_IT_number 125
_space_group_name_Hall '-P 4a 2b'
_space_group_name_H-M_alt 'P 4/n b m :2'
_symmetry_cell_setting tetragonal
_symmetry_space_group_name_H-M 'P 4/n b m :2'
_cell_angle_alpha 90.0
_cell_angle_beta 90.0
_cell_angle_gamma 90.0
_cell_formula_units_Z 2
_cell_length_a 10.09892(8)
_cell_length_b 10.09892
_cell_length_c 5.11491(5)
_cell_volume 521.660(7)
_computing_structure_refinement GSAS
_diffrn_radiation_polarisn_ratio 0.8
_diffrn_radiation_probe x-ray
_diffrn_radiation_wavelength 1.54056
_exptl_absorpt_correction_T_max 1.00000
_exptl_absorpt_correction_T_min 1.00000
_exptl_absorpt_process_details
;   GSAS Absorption/surface roughness correction: function number 0
 No correction is applied.
;
_pd_calc_method 'Rietveld Refinement'
_pd_instr_location ' ?'
_pd_meas_2theta_range_inc 0.02
_pd_meas_2theta_range_max 119.98
_pd_meas_2theta_range_min 5.0
_pd_meas_number_of_points 5750
_pd_proc_2theta_range_inc 0.02
_pd_proc_2theta_range_max 119.92696
_pd_proc_2theta_range_min 4.94696
_pd_proc_info_datetime 2010-02-27T12:43:33
_pd_proc_info_excluded_regions ' ?'
_pd_proc_ls_background_function
;   GSAS Background function number 1 with 25 terms.
 Shifted Chebyshev function of 1st kind
      1:    2185.55     2:   -777.355     3:    183.621     4:   -203.510    
      5:    35.2367     6:    2.38931     7:   -14.6068     8:    9.47143    
      9:   -6.13040    10:   -2.42361    11:    3.59348    12:    4.13450    
     13:   -4.47102    14:  -0.390427    15:   -3.33112    16:   0.942686    
     17:   0.660996    18:   0.256448    19:   -3.80136    20:    10.3190    
     21:   -13.1175    22:    16.2490    23:   -15.2975    24:    8.16278    
     25:   -1.97359    
;
_pd_proc_ls_peak_cutoff 0.00100
_pd_proc_ls_profile_function
;
 CW Profile function number 2 with  18 terms
 Profile coefficients for Simpson's rule integration of pseudovoigt function
 C.J. Howard (1982). J. Appl. Cryst.,15,615-620.
 P. Thompson, D.E. Cox & J.B. Hastings (1987). J. Appl. Cryst.,20,79-83.
 #1(GU)   =   38.690 #2(GV)   =  -14.900 #3(GW)   =   14.304
 #4(LX)   =    1.791 #5(LY)   =    4.616 #6(trns) =    0.000
 #7(asym) =   0.0000 #8(shft) =   0.0000 #9(GP)   =    0.000
 #10(stec)=     0.00 #11(ptec)=     0.00 #12(sfec)=     0.00
 #13(L11) =    0.000 #14(L22) =    0.000 #15(L33) =    0.000
 #16(L12) =    0.000 #17(L13) =    0.000 #18(L23) =    0.000
 Peak tails are ignored  where the intensity is below 0.0010 times the peak
   Aniso. broadening axis   0.0   0.0   1.0
;
_pd_proc_ls_prof_R_factor 0.0180
_pd_proc_ls_prof_wR_expected 0.0210
_pd_proc_ls_prof_wR_factor 0.0234
_pd_proc_number_of_points 5750
_pd_spec_mounting ' ?'
_refine_ls_goodness_of_fit_all 1.12
_refine_ls_matrix_type full
_refine_ls_number_parameters 44
_refine_ls_number_restraints 0
_refine_ls_R_Fsqd_factor 0.05293
_refine_ls_shift/su_max 0.00
_refine_ls_shift/su_mean 0.00
_reflns_d_resolution_high 0.891
_reflns_d_resolution_low 7.141
_reflns_limit_h_max 11
_reflns_limit_h_min 0
_reflns_limit_k_max 8
_reflns_limit_k_min 0
_reflns_limit_l_max 5
_reflns_limit_l_min 0
_reflns_number_total 216
_cod_data_source_file EU2CAGE4O12.cif
_cod_data_source_block EU2CAGE4O12_publ
_cod_depositor_comments
;
The following automatic conversions were performed:

data item '_geom_angle_publ_flag' value 'N' was changed to 'n' in
accordance with the built-in table derived from the CIF Core
dictionary named 'cif_core.dic' version 2.4.5 last updated on
2014-11-21 (194 times).

data item '_geom_bond_publ_flag' value 'N' was changed to 'n' in
accordance with the built-in table derived from the CIF Core
dictionary named 'cif_core.dic' version 2.4.5 last updated on
2014-11-21 (78 times).

Automatic conversion script
Id: cif_fix_values 8369 2020-08-20 11:38:08Z andrius 
;
_cod_original_cell_volume 521.660(11)
_cod_original_sg_symbol_H-M 'P 4/n b m'
_cod_original_formula_sum 'Ca1.00 Eu2.00 Ge4 O12'
_cod_database_code 1563626
_gsas_exptl_extinct_corr_t_min 1.00000
_gsas_exptl_extinct_corr_t_max 1.00000

loop_
_symmetry_equiv_pos_site_id
_symmetry_equiv_pos_as_xyz
1 +x,+y,+z
2 -y+1/2,+x,+z
3 -x+1/2,-y+1/2,+z
4 +y,-x+1/2,+z
5 -x,+y+1/2,+z
6 -y,-x,+z
7 +x+1/2,-y,+z
8 +y+1/2,+x+1/2,+z
-1 -x,-y,-z
-2 +y+1/2,-x,-z
-3 +x+1/2,+y+1/2,-z
-4 -y,+x+1/2,-z
-5 +x,-y+1/2,-z
-6 +y,+x,-z
-7 -x+1/2,+y,-z
-8 -y+1/2,-x+1/2,-z

loop_
_atom_site_type_symbol
_atom_site_label
_atom_site_fract_x
_atom_site_fract_y
_atom_site_fract_z
_atom_site_occupancy
_atom_site_thermal_displace_type
_atom_site_U_iso_or_equiv
_atom_site_symmetry_multiplicity
Ca Ca1 0.0 0.0 0.5 0.5 Uiso 0.0228(11) 4
Eu Eu1 0.0 0.0 0.5 0.5 Uiso 0.0228(11) 4
Eu Eu2 0.25 0.25 0.5 1.0 Uiso 0.0172(9) 2
Ge Ge1 0.52377(17) 0.25 0.0 1.0 Uiso 0.0215(8) 8
O O1 0.6273(6) 0.3727(6) 0.1522(14) 1.0 Uiso 0.0094(29) 8
O O2 0.1753(6) 0.0590(6) 0.2555(11) 1.0 Uiso 0.0132(21) 16

loop_
_atom_type_symbol
_atom_type_number_in_cell
_atom_type_scat_dispersion_real
_atom_type_scat_dispersion_imag
_atom_type_scat_Cromer_Mann_a1
_atom_type_scat_Cromer_Mann_a2
_atom_type_scat_Cromer_Mann_a3
_atom_type_scat_Cromer_Mann_a4
_atom_type_scat_Cromer_Mann_b1
_atom_type_scat_Cromer_Mann_b2
_atom_type_scat_Cromer_Mann_b3
_atom_type_scat_Cromer_Mann_b4
_atom_type_scat_Cromer_Mann_c
_atom_type_scat_source
Ca 2.0 0.000 0.000 8.62660 10.4421 7.38730 0.65990 1.58990 85.7484 1.02110 178.437 1.37510 International_Tables_Vol_C
Eu 4.0 0.000 0.000 24.6274 2.38790 19.0886 0.19420 13.7603 13.7546 2.92270 123.174 2.57450 International_Tables_Vol_C
Ge 8.0 0.000 0.000 16.0816 2.85090 6.37470 0.25160 3.70680 11.4468 3.68300 54.7625 2.13130 International_Tables_Vol_C
O 24.0 0.000 0.000 3.04850 13.2771 2.28680 5.70110 1.54630 0.32390 0.86700 32.9089 0.25080 International_Tables_Vol_C

loop_
_geom_angle_atom_site_label_1
_geom_angle_atom_site_label_2
_geom_angle_atom_site_label_3
_geom_angle
_geom_angle_site_symmetry_1
_geom_angle_site_symmetry_2
_geom_angle_site_symmetry_3
_geom_angle_publ_flag
Eu2 Ca1 Eu2 180.0 1_555 . 5_545 n
Eu2 Ca1 O1 90.0005 1_555 . 3_555 n
Eu2 Ca1 O1 89.9995 1_555 . -3_456 n
Eu2 Ca1 O2 41.90(14) 1_555 . 1_555 n
Eu2 Ca1 O2 138.10(14) 1_555 . 6_555 n
Eu2 Ca1 O2 138.10(14) 1_555 . -1_556 n
Eu2 Ca1 O2 41.90(14) 1_555 . -6_556 n
Eu2 Ca1 O1 89.9995 5_545 . 3_555 n
Eu2 Ca1 O1 90.0005 5_545 . -3_456 n
Eu2 Ca1 O2 138.10(14) 5_545 . 1_555 n
Eu2 Ca1 O2 41.90(14) 5_545 . 6_555 n
Eu2 Ca1 O2 41.90(14) 5_545 . -1_556 n
Eu2 Ca1 O2 138.10(14) 5_545 . -6_556 n
O1 Ca1 O1 180.0 3_555 . -3_456 n
O1 Ca1 O2 82.81(20) 3_555 . 1_555 n
O1 Ca1 O2 82.81(20) 3_555 . 6_555 n
O1 Ca1 O2 97.19(20) 3_555 . -1_556 n
O1 Ca1 O2 97.19(20) 3_555 . -6_556 n
O1 Ca1 O2 97.19(20) -3_446 . 1_555 n
O1 Ca1 O2 97.19(20) -3_446 . 6_555 n
O1 Ca1 O2 82.81(20) -3_446 . -1_556 n
O1 Ca1 O2 82.81(20) -3_446 . -6_556 n
O2 Ca1 O2 96.20(29) 1_555 . 6_555 n
O2 Ca1 O2 180.0 1_555 . -1_556 n
O2 Ca1 O2 83.80(29) 1_555 . -6_556 n
O2 Ca1 O2 83.80(29) 6_555 . -1_556 n
O2 Ca1 O2 180.0 6_555 . -6_556 n
O2 Ca1 O2 96.20(29) -1_556 . -6_556 n
Eu2 Eu1 Eu2 180.0 1_555 . 5_545 n
Eu2 Eu1 O1 90.0005 1_555 . 3_555 n
Eu2 Eu1 O1 89.9995 1_555 . -3_456 n
Eu2 Eu1 O2 41.90(14) 1_555 . 1_555 n
Eu2 Eu1 O2 138.10(14) 1_555 . 6_555 n
Eu2 Eu1 O2 138.10(14) 1_555 . -1_556 n
Eu2 Eu1 O2 41.90(14) 1_555 . -6_556 n
Eu2 Eu1 O1 89.9995 5_545 . 3_555 n
Eu2 Eu1 O1 90.0005 5_545 . -3_456 n
Eu2 Eu1 O2 138.10(14) 5_545 . 1_555 n
Eu2 Eu1 O2 41.90(14) 5_545 . 6_555 n
Eu2 Eu1 O2 41.90(14) 5_545 . -1_556 n
Eu2 Eu1 O2 138.10(14) 5_545 . -6_556 n
O1 Eu1 O1 180.0 3_555 . -3_456 n
O1 Eu1 O2 82.81(20) 3_555 . 1_555 n
O1 Eu1 O2 82.81(20) 3_555 . 6_555 n
O1 Eu1 O2 97.19(20) 3_555 . -1_556 n
O1 Eu1 O2 97.19(20) 3_555 . -6_556 n
O1 Eu1 O2 97.19(20) -3_446 . 1_555 n
O1 Eu1 O2 97.19(20) -3_446 . 6_555 n
O1 Eu1 O2 82.81(20) -3_446 . -1_556 n
O1 Eu1 O2 82.81(20) -3_446 . -6_556 n
O2 Eu1 O2 96.20(29) 1_555 . 6_555 n
O2 Eu1 O2 180.0 1_555 . -1_556 n
O2 Eu1 O2 83.80(29) 1_555 . -6_556 n
O2 Eu1 O2 83.80(29) 6_555 . -1_556 n
O2 Eu1 O2 180.0 6_555 . -6_556 n
O2 Eu1 O2 96.20(29) -1_556 . -6_556 n
Ca1 Eu2 Ca1 90.0 1_555 . 2_555 n
Ca1 Eu2 Ca1 180.0 1_555 . 3_555 n
Ca1 Eu2 Ca1 90.0 1_555 . 4_555 n
Ca1 Eu2 Eu1 0.0 1_555 . 1_555 n
Ca1 Eu2 Eu1 90.0 1_555 . 2_555 n
Ca1 Eu2 Eu1 180.0 1_555 . 3_555 n
Ca1 Eu2 Eu1 90.0 1_555 . 4_555 n
Ca1 Eu2 O2 38.34(16) 1_555 . 1_555 n
Ca1 Eu2 O2 110.07(12) 1_555 . 2_555 n
Ca1 Eu2 O2 141.66(16) 1_555 . 3_555 n
Ca1 Eu2 O2 69.93(12) 1_555 . 4_555 n
Ca1 Eu2 O2 110.07(12) 1_555 . -5_456 n
Ca1 Eu2 O2 38.34(16) 1_555 . -6_556 n
Ca1 Eu2 O2 69.93(12) 1_555 . -7_546 n
Ca1 Eu2 O2 141.66(16) 1_555 . -8_556 n
Ca1 Eu2 Ca1 90.0 2_555 . 3_555 n
Ca1 Eu2 Ca1 180.0 2_555 . 4_555 n
Ca1 Eu2 Eu1 90.0 2_555 . 1_555 n
Ca1 Eu2 Eu1 0.0 2_555 . 2_555 n
Ca1 Eu2 Eu1 90.0 2_555 . 3_555 n
Ca1 Eu2 Eu1 180.0 2_555 . 4_555 n
Ca1 Eu2 O2 69.93(12) 2_555 . 1_555 n
Ca1 Eu2 O2 38.34(16) 2_555 . 2_555 n
Ca1 Eu2 O2 110.07(12) 2_555 . 3_555 n
Ca1 Eu2 O2 141.66(16) 2_555 . 4_555 n
Ca1 Eu2 O2 141.66(16) 2_555 . -5_456 n
Ca1 Eu2 O2 110.07(12) 2_555 . -6_556 n
Ca1 Eu2 O2 38.34(16) 2_555 . -7_546 n
Ca1 Eu2 O2 69.93(12) 2_555 . -8_556 n
Ca1 Eu2 Ca1 90.0 3_555 . 4_555 n
Ca1 Eu2 Eu1 180.0 3_555 . 1_555 n
Ca1 Eu2 Eu1 90.0 3_555 . 2_555 n
Ca1 Eu2 Eu1 0.0 3_555 . 3_555 n
Ca1 Eu2 Eu1 90.0 3_555 . 4_555 n
Ca1 Eu2 O2 141.66(16) 3_555 . 1_555 n
Ca1 Eu2 O2 69.93(12) 3_555 . 2_555 n
Ca1 Eu2 O2 38.34(16) 3_555 . 3_555 n
Ca1 Eu2 O2 110.07(12) 3_555 . 4_555 n
Ca1 Eu2 O2 69.93(12) 3_555 . -5_456 n
Ca1 Eu2 O2 141.66(16) 3_555 . -6_556 n
Ca1 Eu2 O2 110.07(12) 3_555 . -7_546 n
Ca1 Eu2 O2 38.34(16) 3_555 . -8_556 n
Ca1 Eu2 Eu1 90.0 4_555 . 1_555 n
Ca1 Eu2 Eu1 180.0 4_555 . 2_555 n
Ca1 Eu2 Eu1 90.0 4_555 . 3_555 n
Ca1 Eu2 Eu1 0.0 4_555 . 4_555 n
Ca1 Eu2 O2 110.07(12) 4_555 . 1_555 n
Ca1 Eu2 O2 141.66(16) 4_555 . 2_555 n
Ca1 Eu2 O2 69.93(12) 4_555 . 3_555 n
Ca1 Eu2 O2 38.34(16) 4_555 . 4_555 n
Ca1 Eu2 O2 38.34(16) 4_555 . -5_456 n
Ca1 Eu2 O2 69.93(12) 4_555 . -6_556 n
Ca1 Eu2 O2 141.66(16) 4_555 . -7_546 n
Ca1 Eu2 O2 110.07(12) 4_555 . -8_556 n
Eu1 Eu2 Eu1 90.0 1_555 . 2_555 n
Eu1 Eu2 Eu1 180.0 1_555 . 3_555 n
Eu1 Eu2 Eu1 90.0 1_555 . 4_555 n
Eu1 Eu2 O2 38.34(16) 1_555 . 1_555 n
Eu1 Eu2 O2 110.07(12) 1_555 . 2_555 n
Eu1 Eu2 O2 141.66(16) 1_555 . 3_555 n
Eu1 Eu2 O2 69.93(12) 1_555 . 4_555 n
Eu1 Eu2 O2 110.07(12) 1_555 . -5_456 n
Eu1 Eu2 O2 38.34(16) 1_555 . -6_556 n
Eu1 Eu2 O2 69.93(12) 1_555 . -7_546 n
Eu1 Eu2 O2 141.66(16) 1_555 . -8_556 n
Eu1 Eu2 Eu1 90.0 2_555 . 3_555 n
Eu1 Eu2 Eu1 180.0 2_555 . 4_555 n
Eu1 Eu2 O2 69.93(12) 2_555 . 1_555 n
Eu1 Eu2 O2 38.34(16) 2_555 . 2_555 n
Eu1 Eu2 O2 110.07(12) 2_555 . 3_555 n
Eu1 Eu2 O2 141.66(16) 2_555 . 4_555 n
Eu1 Eu2 O2 141.66(16) 2_555 . -5_456 n
Eu1 Eu2 O2 110.07(12) 2_555 . -6_556 n
Eu1 Eu2 O2 38.34(16) 2_555 . -7_546 n
Eu1 Eu2 O2 69.93(12) 2_555 . -8_556 n
Eu1 Eu2 Eu1 90.0 3_555 . 4_555 n
Eu1 Eu2 O2 141.66(16) 3_555 . 1_555 n
Eu1 Eu2 O2 69.93(12) 3_555 . 2_555 n
Eu1 Eu2 O2 38.34(16) 3_555 . 3_555 n
Eu1 Eu2 O2 110.07(12) 3_555 . 4_555 n
Eu1 Eu2 O2 69.93(12) 3_555 . -5_456 n
Eu1 Eu2 O2 141.66(16) 3_555 . -6_556 n
Eu1 Eu2 O2 110.07(12) 3_555 . -7_546 n
Eu1 Eu2 O2 38.34(16) 3_555 . -8_556 n
Eu1 Eu2 O2 110.07(12) 4_555 . 1_555 n
Eu1 Eu2 O2 141.66(16) 4_555 . 2_555 n
Eu1 Eu2 O2 69.93(12) 4_555 . 3_555 n
Eu1 Eu2 O2 38.34(16) 4_555 . 4_555 n
Eu1 Eu2 O2 38.34(16) 4_555 . -5_456 n
Eu1 Eu2 O2 69.93(12) 4_555 . -6_556 n
Eu1 Eu2 O2 141.66(16) 4_555 . -7_546 n
Eu1 Eu2 O2 110.07(12) 4_555 . -8_556 n
O2 Eu2 O2 74.51(14) 1_555 . 2_555 n
O2 Eu2 O2 117.76(30) 1_555 . 3_555 n
O2 Eu2 O2 74.51(14) 1_555 . 4_555 n
O2 Eu2 O2 143.64(27) 1_555 . -5_456 n
O2 Eu2 O2 76.69(31) 1_555 . -6_556 n
O2 Eu2 O2 74.27(25) 1_555 . -7_546 n
O2 Eu2 O2 139.87(24) 1_555 . -8_556 n
O2 Eu2 O2 74.51(14) 2_555 . 3_555 n
O2 Eu2 O2 117.76(30) 2_555 . 4_555 n
O2 Eu2 O2 139.87(24) 2_555 . -5_456 n
O2 Eu2 O2 143.64(27) 2_555 . -6_556 n
O2 Eu2 O2 76.69(31) 2_555 . -7_546 n
O2 Eu2 O2 74.27(25) 2_555 . -8_556 n
O2 Eu2 O2 74.51(14) 3_555 . 4_555 n
O2 Eu2 O2 74.27(25) 3_555 . -5_456 n
O2 Eu2 O2 139.87(24) 3_555 . -6_556 n
O2 Eu2 O2 143.64(27) 3_555 . -7_546 n
O2 Eu2 O2 76.69(31) 3_555 . -8_556 n
O2 Eu2 O2 76.69(31) 4_555 . -5_456 n
O2 Eu2 O2 74.27(25) 4_555 . -6_556 n
O2 Eu2 O2 139.87(24) 4_555 . -7_546 n
O2 Eu2 O2 143.64(27) 4_555 . -8_556 n
O2 Eu2 O2 74.51(14) -5_456 . -6_556 n
O2 Eu2 O2 117.76(30) -5_456 . -7_546 n
O2 Eu2 O2 74.51(14) -5_456 . -8_556 n
O2 Eu2 O2 74.51(14) -6_556 . -7_546 n
O2 Eu2 O2 117.76(30) -6_556 . -8_556 n
O2 Eu2 O2 74.51(14) -7_546 . -8_556 n
O1 Ge1 O1 108.9(6) 1_555 . -4_555 n
O1 Ge1 O2 104.79(30) 1_555 . 2_555 n
O1 Ge1 O2 107.9(4) 1_555 . -8_555 n
O1 Ge1 O2 107.9(4) -4_545 . 2_555 n
O1 Ge1 O2 104.79(30) -4_545 . -8_555 n
O2 Ge1 O2 122.0(5) 2_555 . -8_555 n
Ca1 O1 Eu1 0.0 3_555 . 3_555 n
Ca1 O1 Ge1 110.92(27) 3_555 . 1_555 n
Ca1 O1 Ge1 110.92(27) 3_555 . 6_665 n
Eu1 O1 Ge1 110.92(27) 3_555 . 1_555 n
Eu1 O1 Ge1 110.92(27) 3_555 . 6_665 n
Ge1 O1 Ge1 127.9(4) 1_555 . 6_665 n
Ca1 O2 Eu1 0.0 1_555 . 1_555 n
Ca1 O2 Eu2 99.76(20) 1_555 . 1_555 n
Ca1 O2 Ge1 129.6(4) 1_555 . 4_555 n
Eu1 O2 Eu2 99.76(20) 1_555 . 1_555 n
Eu1 O2 Ge1 129.6(4) 1_555 . 4_555 n
Eu2 O2 Ge1 129.9(4) 1_555 . 4_555 n

loop_
_geom_bond_atom_site_label_1
_geom_bond_atom_site_label_2
_geom_bond_distance
_geom_bond_site_symmetry_1
_geom_bond_site_symmetry_2
_geom_bond_publ_flag
Ca1 Eu2 3.570510(30) . 1_555 n
Ca1 Eu2 3.570510(30) . 5_545 n
Ca1 Ge1 3.60173(12) . 3_555 n
Ca1 Ge1 3.60173(12) . 3_556 n
Ca1 Ge1 3.60173(12) . 4_555 n
Ca1 Ge1 3.60173(12) . 4_556 n
Ca1 Ge1 3.60173(12) . 7_455 n
Ca1 Ge1 3.60173(12) . 7_456 n
Ca1 Ge1 3.60173(12) . 8_445 n
Ca1 Ge1 3.60173(12) . 8_446 n
Ca1 O1 2.544(8) . 3_555 n
Ca1 O1 2.544(8) . -3_446 n
Ca1 O2 2.248(7) . 1_555 n
Ca1 O2 2.248(7) . 6_555 n
Ca1 O2 2.248(7) . -1_556 n
Ca1 O2 2.248(7) . -6_556 n
Eu1 Eu2 3.570510(30) . 1_555 n
Eu1 Eu2 3.570510(30) . 5_545 n
Eu1 Ge1 3.60173(12) . 3_555 n
Eu1 Ge1 3.60173(12) . 3_556 n
Eu1 Ge1 3.60173(12) . 4_555 n
Eu1 Ge1 3.60173(12) . 4_556 n
Eu1 Ge1 3.60173(12) . 7_455 n
Eu1 Ge1 3.60173(12) . 7_456 n
Eu1 Ge1 3.60173(12) . 8_445 n
Eu1 Ge1 3.60173(12) . 8_446 n
Eu1 O1 2.544(8) . 3_555 n
Eu1 O1 2.544(8) . -3_446 n
Eu1 O2 2.248(7) . 1_555 n
Eu1 O2 2.248(7) . 6_555 n
Eu1 O2 2.248(7) . -1_556 n
Eu1 O2 2.248(7) . -6_556 n
Eu2 Ca1 3.570510(30) . 1_555 n
Eu2 Ca1 3.570510(30) . 2_555 n
Eu2 Ca1 3.570510(30) . 3_555 n
Eu2 Ca1 3.570510(30) . 4_555 n
Eu2 Eu1 3.570510(30) . 1_555 n
Eu2 Eu1 3.570510(30) . 2_555 n
Eu2 Eu1 3.570510(30) . 3_555 n
Eu2 Eu1 3.570510(30) . 4_555 n
Eu2 Ge1 3.7662(13) . 1_555 n
Eu2 Ge1 3.7662(13) . 1_556 n
Eu2 Ge1 3.7662(13) . 2_555 n
Eu2 Ge1 3.7662(13) . 2_556 n
Eu2 Ge1 3.7662(13) . 3_555 n
Eu2 Ge1 3.7662(13) . 3_556 n
Eu2 Ge1 3.7662(13) . 4_555 n
Eu2 Ge1 3.7662(13) . 4_556 n
Eu2 O2 2.419(6) . 1_555 n
Eu2 O2 2.419(6) . 2_555 n
Eu2 O2 2.419(6) . 3_555 n
Eu2 O2 2.419(6) . 4_555 n
Eu2 O2 2.419(6) . -5_556 n
Eu2 O2 2.419(6) . -6_556 n
Eu2 O2 2.419(6) . -7_556 n
Eu2 O2 2.419(6) . -8_556 n
Ge1 Ca1 3.60173(12) . 2_554 n
Ge1 Ca1 3.60173(12) . 2_555 n
Ge1 Ca1 3.60173(12) . 3_554 n
Ge1 Ca1 3.60173(12) . 3_555 n
Ge1 Eu1 3.60173(12) . 2_554 n
Ge1 Eu1 3.60173(12) . 2_555 n
Ge1 Eu1 3.60173(12) . 3_554 n
Ge1 Eu1 3.60173(12) . 3_555 n
Ge1 Eu2 3.7662(13) . 1_554 n
Ge1 Eu2 3.7662(13) . 1_555 n
Ge1 O1 1.7985(32) . 1_555 n
Ge1 O1 1.7984(32) . -4_645 n
Ge1 O2 1.725(5) . 2_555 n
Ge1 O2 1.725(5) . -8_555 n
O1 Ca1 2.544(8) . 3_555 n
O1 Eu1 2.544(8) . 3_555 n
O1 Ge1 1.7985(32) . 1_555 n
O1 Ge1 1.7984(32) . 6_665 n
O2 Ca1 2.248(7) . 1_555 n
O2 Eu1 2.248(7) . 1_555 n
O2 Eu2 2.419(6) . 1_555 n
O2 Ge1 1.725(5) . 4_555 n
